data_4073631
loop_
_publ_author_name
'Tschirschwitz, Steffen'
'L\"onnecke, Peter'
'Hey-Hawkins, Evamarie'

_publ_section_title
;
 Stereoselective Synthesis ofortho-Carbaborane-ContainingP-Chiral
 Phosphanylferrocenes&#x2020;
;
_journal_issue 19
_journal_name_full Organometallics
_journal_page_first 4715
_journal_paper_doi 10.1021/om700503t
_journal_volume 26
_journal_year 2007
_chemical_formula_sum 'C15 H27 B10 Cl Fe N P'
_chemical_formula_weight 451.75
_chemical_name_systematic
;
 ?
;
_space_group_IT_number 2
_symmetry_cell_setting triclinic
_symmetry_space_group_name_Hall '-P 1'
_symmetry_space_group_name_H-M 'P -1'
_atom_sites_solution_hydrogens geom
_atom_sites_solution_primary direct
_atom_sites_solution_secondary difmap
_audit_creation_method SHELXL-97
_cell_angle_alpha 60.573(2)
_cell_angle_beta 85.034(2)
_cell_angle_gamma 88.127(2)
_cell_formula_units_Z 4
_cell_length_a 7.2701(7)
_cell_length_b 18.9264(18)
_cell_length_c 19.1007(18)
_cell_measurement_reflns_used 4964
_cell_measurement_temperature 213(2)
_cell_measurement_theta_max 28.29
_cell_measurement_theta_min 3.06
_cell_volume 2280.4(4)
_computing_cell_refinement 'Bruker SAINT'
_computing_data_collection 'Bruker SMART'
_computing_data_reduction 'Bruker SAINT'
_computing_molecular_graphics 'ORTEP3 for Windows (L. J. Farrugia, 1997)'
_computing_publication_material 'WINGX  (L.J. Farrugia,1999)'
_computing_structure_refinement 'SHELXL-97 (Sheldrick, 1997)'
_computing_structure_solution 'SIR92 (Giacovazzo 1993)'
_diffrn_ambient_temperature 213(2)
_diffrn_measured_fraction_theta_full 0.946
_diffrn_measured_fraction_theta_max 0.946
_diffrn_measurement_device_type 'Bruker CCD area detector'
_diffrn_measurement_method '\f scans'
_diffrn_radiation_monochromator graphite
_diffrn_radiation_source 'fine-focus sealed tube'
_diffrn_radiation_type MoK\a
_diffrn_radiation_wavelength 0.71073
_diffrn_reflns_av_R_equivalents 0.0237
_diffrn_reflns_av_sigmaI/netI 0.0385
_diffrn_reflns_limit_h_max 9
_diffrn_reflns_limit_h_min -9
_diffrn_reflns_limit_k_max 25
_diffrn_reflns_limit_k_min -24
_diffrn_reflns_limit_l_max 25
_diffrn_reflns_limit_l_min -25
_diffrn_reflns_number 21228
_diffrn_reflns_theta_full 28.36
_diffrn_reflns_theta_max 28.36
_diffrn_reflns_theta_min 2.13
_exptl_absorpt_coefficient_mu 0.851
_exptl_absorpt_correction_type multi-scan
_exptl_crystal_colour orange
_exptl_crystal_density_diffrn 1.316
_exptl_crystal_density_method 'not measured'
_exptl_crystal_description prism
_exptl_crystal_F_000 928
_exptl_crystal_size_max 0.40
_exptl_crystal_size_mid 0.20
_exptl_crystal_size_min 0.10
_refine_diff_density_max 0.437
_refine_diff_density_min -0.469
_refine_diff_density_rms 0.060
_refine_ls_extinction_method none
_refine_ls_goodness_of_fit_ref 1.117
_refine_ls_hydrogen_treatment mixed
_refine_ls_matrix_type full
_refine_ls_number_parameters 699
_refine_ls_number_reflns 10798
_refine_ls_number_restraints 0
_refine_ls_restrained_S_all 1.117
_refine_ls_R_factor_all 0.0830
_refine_ls_R_factor_gt 0.0559
_refine_ls_shift/su_max 0.001
_refine_ls_shift/su_mean 0.000
_refine_ls_structure_factor_coef Fsqd
_refine_ls_weighting_details 'calc w=1/[\s^2^(Fo^2^)+(0.0416P)^2^+1.9918P] where P=(Fo^2^+2Fc^2^)/3'
_refine_ls_weighting_scheme calc
_refine_ls_wR_factor_gt 0.1126
_refine_ls_wR_factor_ref 0.1223
_reflns_number_gt 8053
_reflns_number_total 10798
_reflns_threshold_expression >2sigma(I)
_cod_data_source_file om700503t-file001.cif
_cod_data_source_block c2218fin
_cod_depositor_comments
;
The following automatic conversions were performed:

'_symmetry_cell_setting' value 'Triclinic' changed to 'triclinic'
according to /home/saulius/struct/CIF-dictionaries/cif_core.dic
dictionary named 'cif_core.dic' version 2.4.1 from 2010-06-29.

Automatic conversion script
Id: cif_fix_values 1715 2011-07-08 13:25:40Z adriana 
;
_cod_original_sg_symbol_H-M P-1
_cod_database_code 4073631

loop_
_symmetry_equiv_pos_as_xyz
'x, y, z'
'-x, -y, -z'

loop_
_atom_site_label
_atom_site_type_symbol
_atom_site_fract_x
_atom_site_fract_y
_atom_site_fract_z
_atom_site_U_iso_or_equiv
_atom_site_adp_type
_atom_site_occupancy
_atom_site_symmetry_multiplicity
_atom_site_calc_flag
_atom_site_refinement_flags
Fe1 Fe 0.61382(6) 0.18376(3) 0.90404(3) 0.03852(12) Uani 1 1 d .
Cl1 Cl 0.89511(16) 0.04193(8) 1.08715(8) 0.0850(4) Uani 1 1 d .
P1 P 0.76139(11) 0.14223(6) 1.08232(6) 0.0471(2) Uani 1 1 d .
N1 N 0.4723(4) 0.30577(14) 1.04591(15) 0.0384(6) Uani 1 1 d .
C1 C 0.6447(4) 0.09003(18) 1.18839(19) 0.0411(7) Uani 1 1 d .
C2 C 0.5241(5) 0.1516(2) 1.2112(2) 0.0520(9) Uani 1 1 d .
C3 C 0.5756(4) 0.15141(18) 1.02238(18) 0.0359(6) Uani 1 1 d .
C4 C 0.4914(4) 0.22803(18) 0.97366(18) 0.0356(6) Uani 1 1 d .
C5 C 0.3558(4) 0.2141(2) 0.9320(2) 0.0451(8) Uani 1 1 d .
C6 C 0.3591(4) 0.1324(3) 0.9523(2) 0.0528(9) Uani 1 1 d .
C7 C 0.4922(5) 0.0922(2) 1.0090(2) 0.0448(8) Uani 1 1 d .
C8 C 0.8850(5) 0.1887(6) 0.8708(3) 0.122(3) Uani 1 1 d .
H8 H 0.9789 0.1741 0.9061 0.146 Uiso 1 1 calc R
C9 C 0.8047(9) 0.2660(4) 0.8268(4) 0.103(2) Uani 1 1 d .
H9 H 0.8351 0.3135 0.8276 0.124 Uiso 1 1 calc R
C10 C 0.6759(7) 0.2585(3) 0.7836(3) 0.0816(14) Uani 1 1 d .
H10 H 0.6019 0.3008 0.7487 0.098 Uiso 1 1 calc R
C11 C 0.6702(7) 0.1839(4) 0.7979(3) 0.0800(14) Uani 1 1 d .
H11 H 0.5903 0.1646 0.7747 0.096 Uiso 1 1 calc R
C12 C 0.7923(9) 0.1384(3) 0.8495(4) 0.100(2) Uani 1 1 d .
H12 H 0.8131 0.0829 0.8684 0.120 Uiso 1 1 calc R
C13 C 0.5347(5) 0.30649(19) 0.9706(2) 0.0404(7) Uani 1 1 d .
C14 C 0.5479(7) 0.3754(2) 1.0477(3) 0.0563(10) Uani 1 1 d .
C15 C 0.2705(5) 0.3043(2) 1.0579(3) 0.0512(9) Uani 1 1 d .
B1 B 0.5515(6) -0.0054(2) 1.2432(3) 0.0513(10) Uani 1 1 d .
B2 B 0.4069(5) 0.0803(3) 1.2027(2) 0.0495(9) Uani 1 1 d .
B3 B 0.3593(7) 0.0021(3) 1.3030(3) 0.0608(12) Uani 1 1 d .
B4 B 0.5743(7) -0.0334(3) 1.3453(3) 0.0584(11) Uani 1 1 d .
B5 B 0.7546(6) 0.0220(3) 1.2712(3) 0.0552(11) Uani 1 1 d .
B6 B 0.3410(7) 0.1046(3) 1.2791(3) 0.0662(13) Uani 1 1 d .
B7 B 0.4431(8) 0.0340(3) 1.3680(3) 0.0657(13) Uani 1 1 d .
B8 B 0.6867(8) 0.0465(3) 1.3479(3) 0.0657(13) Uani 1 1 d .
B9 B 0.7353(7) 0.1243(3) 1.2478(3) 0.0600(12) Uani 1 1 d .
B10 B 0.5421(9) 0.1316(3) 1.3071(3) 0.0695(14) Uani 1 1 d .
H1X H 0.563(5) -0.042(2) 1.216(2) 0.060(11) Uiso 1 1 d .
H2X H 0.327(5) 0.101(2) 1.148(2) 0.050(9) Uiso 1 1 d .
H3X H 0.238(6) -0.040(2) 1.319(2) 0.073(12) Uiso 1 1 d .
H4X H 0.598(5) -0.091(3) 1.389(2) 0.074(12) Uiso 1 1 d .
H5X H 0.873(5) 0.002(2) 1.261(2) 0.063(11) Uiso 1 1 d .
H6X H 0.229(6) 0.141(3) 1.273(3) 0.091(15) Uiso 1 1 d .
H7X H 0.382(6) 0.016(3) 1.429(3) 0.084(13) Uiso 1 1 d .
H8X H 0.781(6) 0.036(2) 1.391(2) 0.076(12) Uiso 1 1 d .
H9X H 0.848(5) 0.168(2) 1.220(2) 0.067(11) Uiso 1 1 d .
H10X H 0.536(5) 0.182(2) 1.320(2) 0.074(12) Uiso 1 1 d .
H2 H 0.516(5) 0.203(2) 1.168(2) 0.047(9) Uiso 1 1 d .
H5 H 0.288(5) 0.255(2) 0.896(2) 0.045(9) Uiso 1 1 d .
H6 H 0.292(5) 0.106(2) 0.936(2) 0.053(10) Uiso 1 1 d .
H7 H 0.529(4) 0.043(2) 1.0307(19) 0.039(9) Uiso 1 1 d .
H13A H 0.673(5) 0.3165(19) 0.9609(19) 0.043(9) Uiso 1 1 d .
H13B H 0.485(4) 0.3483(19) 0.9256(19) 0.034(8) Uiso 1 1 d .
H14A H 0.507(6) 0.374(3) 1.095(3) 0.075(14) Uiso 1 1 d .
H14B H 0.509(5) 0.428(2) 1.001(2) 0.053(10) Uiso 1 1 d .
H14C H 0.683(6) 0.374(2) 1.042(2) 0.065(12) Uiso 1 1 d .
H15A H 0.220(5) 0.256(2) 1.057(2) 0.057(11) Uiso 1 1 d .
H15B H 0.214(5) 0.352(2) 1.015(2) 0.055(10) Uiso 1 1 d .
H15C H 0.237(6) 0.300(2) 1.108(3) 0.071(13) Uiso 1 1 d .
Fe2 Fe 0.14454(5) 0.32988(3) 0.57550(3) 0.03320(11) Uani 1 1 d .
Cl2 Cl 0.36259(11) 0.48008(6) 0.36129(5) 0.0517(2) Uani 1 1 d .
P2 P 0.23601(10) 0.37437(5) 0.38237(5) 0.03439(17) Uani 1 1 d .
N2 N -0.0321(4) 0.19833(15) 0.45655(16) 0.0430(6) Uani 1 1 d .
C16 C 0.0899(4) 0.42123(17) 0.29306(16) 0.0301(6) Uani 1 1 d .
C17 C -0.0504(4) 0.35793(18) 0.28796(18) 0.0360(6) Uani 1 1 d .
C18 C 0.0702(3) 0.35775(17) 0.46475(17) 0.0306(6) Uani 1 1 d .
C19 C 0.0063(4) 0.27731(18) 0.52443(17) 0.0340(6) Uani 1 1 d .
C20 C -0.1138(4) 0.2865(2) 0.58275(19) 0.0416(7) Uani 1 1 d .
C21 C -0.1225(4) 0.3692(2) 0.5605(2) 0.0423(8) Uani 1 1 d .
C22 C -0.0101(4) 0.4140(2) 0.48810(19) 0.0353(6) Uani 1 1 d .
C23 C 0.4207(5) 0.3390(4) 0.5732(3) 0.0822(17) Uani 1 1 d .
H23 H 0.5024 0.3569 0.5267 0.099 Uiso 1 1 calc R
C24 C 0.3671(7) 0.2615(3) 0.6239(4) 0.0808(16) Uani 1 1 d .
H24 H 0.4053 0.2160 0.6192 0.097 Uiso 1 1 calc R
C25 C 0.2448(6) 0.2609(4) 0.6847(3) 0.0859(17) Uani 1 1 d .
H25 H 0.1847 0.2153 0.7282 0.103 Uiso 1 1 calc R
C26 C 0.2297(7) 0.3392(5) 0.6687(4) 0.097(2) Uani 1 1 d .
H26 H 0.1568 0.3573 0.6999 0.117 Uiso 1 1 calc R
C27 C 0.3371(8) 0.3869(3) 0.6005(5) 0.098(2) Uani 1 1 d .
H27 H 0.3512 0.4435 0.5762 0.118 Uiso 1 1 calc R
C28 C 0.0537(5) 0.2008(2) 0.5221(2) 0.0423(7) Uani 1 1 d .
C29 C -0.2332(6) 0.1918(3) 0.4720(3) 0.0638(12) Uani 1 1 d .
C30 C 0.0428(10) 0.1305(3) 0.4467(4) 0.0812(16) Uani 1 1 d .
B20 B -0.0640(6) 0.3759(2) 0.1922(2) 0.0443(8) Uani 1 1 d .
B19 B 0.1496(5) 0.3848(2) 0.2264(2) 0.0384(7) Uani 1 1 d .
B18 B 0.0839(5) 0.4613(2) 0.1324(2) 0.0426(8) Uani 1 1 d .
B17 B -0.1610(5) 0.4741(2) 0.1414(2) 0.0418(8) Uani 1 1 d .
B16 B -0.2446(5) 0.4047(2) 0.2420(2) 0.0437(8) Uani 1 1 d .
B12 B -0.1465(4) 0.4312(2) 0.3079(2) 0.0367(7) Uani 1 1 d .
B13 B -0.2100(5) 0.5085(2) 0.2131(2) 0.0422(8) Uani 1 1 d .
B14 B -0.0073(5) 0.5433(2) 0.1452(2) 0.0405(8) Uani 1 1 d .
B15 B 0.1834(5) 0.4883(2) 0.1980(2) 0.0378(7) Uani 1 1 d .
B11 B 0.0006(5) 0.5166(2) 0.2482(2) 0.0379(7) Uani 1 1 d .
H11X H 0.034(4) 0.5575(19) 0.2726(19) 0.044(9) Uiso 1 1 d .
H12X H -0.206(4) 0.4147(18) 0.3684(18) 0.038(8) Uiso 1 1 d .
H13X H -0.321(4) 0.5473(19) 0.2121(19) 0.043(9) Uiso 1 1 d .
H14X H 0.012(4) 0.6057(19) 0.0999(18) 0.039(8) Uiso 1 1 d .
H15X H 0.318(4) 0.5112(19) 0.1917(19) 0.046(9) Uiso 1 1 d .
H16X H -0.372(4) 0.3694(18) 0.2652(18) 0.041(8) Uiso 1 1 d .
H17X H -0.244(4) 0.4906(18) 0.0899(18) 0.037(8) Uiso 1 1 d .
H18X H 0.153(5) 0.470(2) 0.078(2) 0.049(9) Uiso 1 1 d .
H19X H 0.256(4) 0.3397(19) 0.2442(18) 0.040(8) Uiso 1 1 d .
H20X H -0.077(4) 0.325(2) 0.1823(19) 0.049(9) Uiso 1 1 d .
H17 H -0.053(4) 0.3046(19) 0.3339(18) 0.034(8) Uiso 1 1 d .
H20 H -0.167(5) 0.240(2) 0.628(2) 0.049(10) Uiso 1 1 d .
H21 H -0.189(5) 0.390(2) 0.589(2) 0.052(10) Uiso 1 1 d .
H22 H 0.009(5) 0.469(2) 0.461(2) 0.048(10) Uiso 1 1 d .
H28A H 0.018(5) 0.152(2) 0.577(2) 0.052(10) Uiso 1 1 d .
H28B H 0.186(5) 0.196(2) 0.514(2) 0.047(9) Uiso 1 1 d .
H29A H -0.280(5) 0.240(3) 0.476(2) 0.069(13) Uiso 1 1 d .
H29B H -0.265(6) 0.144(3) 0.521(3) 0.082(14) Uiso 1 1 d .
H29C H -0.285(6) 0.192(2) 0.424(2) 0.070(12) Uiso 1 1 d .
H30A H -0.004(6) 0.133(3) 0.403(3) 0.079(14) Uiso 1 1 d .
H30B H 0.006(7) 0.080(3) 0.495(3) 0.104(18) Uiso 1 1 d .
H30C H 0.181(7) 0.140(3) 0.435(3) 0.096(18) Uiso 1 1 d .

loop_
_atom_site_aniso_label
_atom_site_aniso_U_11
_atom_site_aniso_U_22
_atom_site_aniso_U_33
_atom_site_aniso_U_23
_atom_site_aniso_U_13
_atom_site_aniso_U_12
Fe1 0.0317(2) 0.0462(3) 0.0445(3) -0.0275(2) -0.00296(18) -0.00124(18)
Cl1 0.0695(7) 0.0856(8) 0.0876(8) -0.0347(7) -0.0110(6) 0.0421(6)
P1 0.0357(4) 0.0479(5) 0.0509(5) -0.0180(4) -0.0095(4) -0.0007(4)
N1 0.0508(15) 0.0250(12) 0.0396(14) -0.0155(11) -0.0082(11) 0.0042(11)
C1 0.0418(16) 0.0334(16) 0.0432(18) -0.0132(14) -0.0163(13) 0.0011(13)
C2 0.072(2) 0.0343(18) 0.0394(19) -0.0093(16) -0.0143(17) 0.0095(16)
C3 0.0367(14) 0.0328(15) 0.0403(16) -0.0195(13) -0.0042(12) -0.0002(12)
C4 0.0334(14) 0.0363(16) 0.0391(16) -0.0202(14) -0.0026(12) 0.0003(12)
C5 0.0282(14) 0.059(2) 0.054(2) -0.0322(18) -0.0087(14) 0.0050(14)
C6 0.0339(16) 0.079(3) 0.066(2) -0.051(2) 0.0004(15) -0.0133(16)
C7 0.0476(18) 0.0369(18) 0.055(2) -0.0272(17) 0.0030(15) -0.0062(14)
C8 0.0261(19) 0.262(9) 0.055(3) -0.062(5) 0.0003(18) -0.003(3)
C9 0.118(5) 0.118(5) 0.103(4) -0.084(4) 0.070(4) -0.078(4)
C10 0.081(3) 0.088(4) 0.051(3) -0.019(3) 0.014(2) 0.012(3)
C11 0.078(3) 0.113(4) 0.071(3) -0.064(3) 0.014(2) -0.020(3)
C12 0.106(4) 0.070(3) 0.095(4) -0.028(3) 0.046(3) 0.028(3)
C13 0.0486(18) 0.0294(16) 0.0380(18) -0.0124(14) -0.0054(14) 0.0031(13)
C14 0.079(3) 0.035(2) 0.061(3) -0.0267(19) -0.015(2) 0.0016(18)
C15 0.056(2) 0.045(2) 0.052(2) -0.0230(19) -0.0047(17) 0.0115(17)
B1 0.059(2) 0.035(2) 0.055(2) -0.0166(19) -0.0163(19) -0.0043(17)
B2 0.043(2) 0.055(2) 0.041(2) -0.0159(19) -0.0096(16) -0.0005(17)
B3 0.060(3) 0.061(3) 0.045(2) -0.012(2) -0.0076(19) -0.010(2)
B4 0.076(3) 0.035(2) 0.048(2) -0.0048(19) -0.021(2) 0.0003(19)
B5 0.053(2) 0.041(2) 0.061(3) -0.013(2) -0.027(2) 0.0067(18)
B6 0.077(3) 0.064(3) 0.040(2) -0.013(2) -0.004(2) 0.023(2)
B7 0.094(4) 0.054(3) 0.034(2) -0.009(2) -0.015(2) 0.006(2)
B8 0.093(3) 0.047(3) 0.049(3) -0.013(2) -0.034(2) -0.002(2)
B9 0.082(3) 0.039(2) 0.055(3) -0.016(2) -0.030(2) -0.007(2)
B10 0.120(4) 0.044(3) 0.046(3) -0.022(2) -0.020(3) 0.008(3)
Fe2 0.02329(18) 0.0487(3) 0.0369(2) -0.0279(2) -0.00596(15) 0.00497(16)
Cl2 0.0397(4) 0.0649(5) 0.0524(5) -0.0298(4) 0.0002(3) -0.0176(4)
P2 0.0263(3) 0.0459(5) 0.0351(4) -0.0233(4) -0.0025(3) 0.0040(3)
N2 0.0616(17) 0.0309(14) 0.0367(14) -0.0153(12) -0.0112(12) -0.0041(12)
C16 0.0272(12) 0.0326(15) 0.0309(14) -0.0161(12) -0.0012(10) -0.0005(11)
C17 0.0397(15) 0.0304(16) 0.0320(16) -0.0100(13) -0.0059(12) -0.0051(12)
C18 0.0249(12) 0.0387(16) 0.0336(15) -0.0217(13) -0.0053(10) 0.0032(11)
C19 0.0282(13) 0.0410(16) 0.0362(16) -0.0208(14) -0.0066(11) -0.0005(11)
C20 0.0268(13) 0.059(2) 0.0356(17) -0.0204(16) 0.0001(12) -0.0066(13)
C21 0.0229(13) 0.071(2) 0.0492(19) -0.0414(18) -0.0045(12) 0.0047(13)
C22 0.0281(13) 0.0449(18) 0.0423(17) -0.0281(15) -0.0076(12) 0.0071(12)
C23 0.0277(17) 0.151(5) 0.060(3) -0.044(3) -0.0129(16) 0.001(2)
C24 0.073(3) 0.101(4) 0.119(4) -0.087(4) -0.069(3) 0.057(3)
C25 0.056(2) 0.120(4) 0.045(2) -0.008(3) -0.023(2) -0.015(3)
C26 0.066(3) 0.190(7) 0.114(4) -0.131(5) -0.057(3) 0.065(4)
C27 0.090(4) 0.069(3) 0.156(6) -0.060(4) -0.083(4) 0.010(3)
C28 0.0521(19) 0.0357(17) 0.0372(18) -0.0152(15) -0.0124(14) 0.0031(14)
C29 0.067(3) 0.065(3) 0.051(2) -0.019(2) -0.0133(19) -0.026(2)
C30 0.129(5) 0.058(3) 0.080(4) -0.048(3) -0.037(4) 0.017(3)
B20 0.059(2) 0.038(2) 0.039(2) -0.0199(17) -0.0117(16) -0.0032(16)
B19 0.0415(18) 0.0399(19) 0.0386(19) -0.0233(16) -0.0028(14) 0.0037(15)
B18 0.052(2) 0.042(2) 0.0327(19) -0.0183(16) -0.0007(15) -0.0008(16)
B17 0.050(2) 0.0351(19) 0.0340(19) -0.0109(16) -0.0092(15) -0.0035(15)
B16 0.0376(17) 0.043(2) 0.039(2) -0.0105(17) -0.0073(15) -0.0081(15)
B12 0.0274(15) 0.045(2) 0.0358(18) -0.0182(16) -0.0056(13) 0.0032(13)
B13 0.0367(17) 0.045(2) 0.043(2) -0.0203(18) -0.0068(15) 0.0051(15)
B14 0.0470(19) 0.0285(18) 0.0383(19) -0.0098(16) -0.0058(15) -0.0054(14)
B15 0.0347(16) 0.0377(19) 0.0368(18) -0.0156(16) 0.0023(13) -0.0047(14)
B11 0.0373(17) 0.0360(18) 0.0416(19) -0.0197(16) -0.0064(14) 0.0039(14)

loop_
_atom_type_symbol
_atom_type_description
_atom_type_scat_dispersion_real
_atom_type_scat_dispersion_imag
_atom_type_scat_source
Fe Fe 0.3463 0.8444 'International Tables Vol C Tables 4.2.6.8 and 6.1.1.4'
Cl Cl 0.1484 0.1585 'International Tables Vol C Tables 4.2.6.8 and 6.1.1.4'
P P 0.1023 0.0942 'International Tables Vol C Tables 4.2.6.8 and 6.1.1.4'
N N 0.0061 0.0033 'International Tables Vol C Tables 4.2.6.8 and 6.1.1.4'
C C 0.0033 0.0016 'International Tables Vol C Tables 4.2.6.8 and 6.1.1.4'
B B 0.0013 0.0007 'International Tables Vol C Tables 4.2.6.8 and 6.1.1.4'
H H 0.0000 0.0000 'International Tables Vol C Tables 4.2.6.8 and 6.1.1.4'

loop_
_geom_angle_atom_site_label_1
_geom_angle_atom_site_label_2
_geom_angle_atom_site_label_3
_geom_angle
C8 Fe1 C9 41.2(3)
C8 Fe1 C12 41.0(3)
C9 Fe1 C12 67.4(2)
C8 Fe1 C4 126.1(3)
C9 Fe1 C4 107.36(17)
C12 Fe1 C4 165.4(3)
C8 Fe1 C3 109.92(16)
C9 Fe1 C3 123.23(19)
C12 Fe1 C3 128.9(2)
C4 Fe1 C3 41.48(12)
C8 Fe1 C11 66.4(2)
C9 Fe1 C11 64.9(2)
C12 Fe1 C11 38.3(2)
C4 Fe1 C11 153.3(2)
C3 Fe1 C11 164.4(2)
C8 Fe1 C10 66.8(2)
C9 Fe1 C10 39.0(2)
C12 Fe1 C10 64.7(2)
C4 Fe1 C10 120.48(18)
C3 Fe1 C10 157.1(2)
C11 Fe1 C10 37.3(2)
C8 Fe1 C6 157.6(3)
C9 Fe1 C6 158.5(3)
C12 Fe1 C6 121.3(2)
C4 Fe1 C6 68.74(13)
C3 Fe1 C6 68.74(13)
C11 Fe1 C6 108.52(17)
C10 Fe1 C6 123.3(2)
C8 Fe1 C7 123.5(2)
C9 Fe1 C7 159.7(3)
C12 Fe1 C7 110.58(18)
C4 Fe1 C7 69.31(13)
C3 Fe1 C7 41.08(12)
C11 Fe1 C7 126.96(19)
C10 Fe1 C7 160.1(2)
C6 Fe1 C7 40.62(15)
C8 Fe1 C5 162.1(3)
C9 Fe1 C5 123.4(2)
C12 Fe1 C5 153.4(3)
C4 Fe1 C5 40.95(12)
C3 Fe1 C5 68.68(13)
C11 Fe1 C5 119.81(19)
C10 Fe1 C5 107.05(17)
C6 Fe1 C5 39.96(15)
C7 Fe1 C5 68.00(15)
C3 P1 C1 102.41(14)
C3 P1 Cl1 100.72(11)
C1 P1 Cl1 97.50(11)
C14 N1 C15 110.4(3)
C14 N1 C13 110.9(3)
C15 N1 C13 111.4(3)
C2 C1 B1 109.2(3)
C2 C1 B5 108.8(3)
B1 C1 B5 62.9(2)
C2 C1 B2 60.5(2)
B1 C1 B2 62.0(2)
B5 C1 B2 113.4(3)
C2 C1 B9 60.4(2)
B1 C1 B9 113.1(3)
B5 C1 B9 61.4(2)
B2 C1 B9 112.6(3)
C2 C1 P1 113.4(2)
B1 C1 P1 129.3(2)
B5 C1 P1 123.2(3)
B2 C1 P1 119.7(2)
B9 C1 P1 111.1(2)
C1 C2 B10 113.2(3)
C1 C2 B2 62.4(2)
B10 C2 B2 115.0(3)
C1 C2 B6 112.7(3)
B10 C2 B6 62.9(3)
B2 C2 B6 62.3(3)
C1 C2 B9 62.8(2)
B10 C2 B9 62.9(3)
B2 C2 B9 116.2(3)
B6 C2 B9 115.5(3)
C1 C2 H2 113(2)
B10 C2 H2 125(2)
B2 C2 H2 113(2)
B6 C2 H2 122(2)
B9 C2 H2 116(2)
C7 C3 C4 107.9(3)
C7 C3 P1 130.4(2)
C4 C3 P1 121.7(2)
C7 C3 Fe1 70.18(19)
C4 C3 Fe1 69.26(17)
P1 C3 Fe1 123.23(16)
C5 C4 C3 106.9(3)
C5 C4 C13 127.3(3)
C3 C4 C13 125.8(3)
C5 C4 Fe1 70.35(18)
C3 C4 Fe1 69.26(17)
C13 C4 Fe1 127.2(2)
C6 C5 C4 108.9(3)
C6 C5 Fe1 69.76(19)
C4 C5 Fe1 68.70(17)
C6 C5 H5 129(2)
C4 C5 H5 122(2)
Fe1 C5 H5 124(2)
C5 C6 C7 108.8(3)
C5 C6 Fe1 70.28(19)
C7 C6 Fe1 69.85(19)
C5 C6 H6 129(2)
C7 C6 H6 122(2)
Fe1 C6 H6 127(2)
C6 C7 C3 107.5(3)
C6 C7 Fe1 69.5(2)
C3 C7 Fe1 68.73(18)
C6 C7 H7 130(2)
C3 C7 H7 122(2)
Fe1 C7 H7 124(2)
C12 C8 C9 104.5(4)
C12 C8 Fe1 69.9(3)
C9 C8 Fe1 69.5(3)
C12 C8 H8 127.7
C9 C8 H8 127.7
Fe1 C8 H8 124.5
C10 C9 C8 107.2(5)
C10 C9 Fe1 71.5(3)
C8 C9 Fe1 69.2(3)
C10 C9 H9 126.4
C8 C9 H9 126.4
Fe1 C9 H9 124.4
C11 C10 C9 109.6(5)
C11 C10 Fe1 71.1(3)
C9 C10 Fe1 69.4(3)
C11 C10 H10 125.2
C9 C10 H10 125.2
Fe1 C10 H10 125.9
C10 C11 C12 111.2(5)
C10 C11 Fe1 71.6(3)
C12 C11 Fe1 70.3(3)
C10 C11 H11 124.4
C12 C11 H11 124.4
Fe1 C11 H11 125.2
C11 C12 C8 107.6(5)
C11 C12 Fe1 71.4(3)
C8 C12 Fe1 69.1(3)
C11 C12 H12 126.2
C8 C12 H12 126.2
Fe1 C12 H12 124.9
N1 C13 C4 112.0(3)
N1 C13 H13A 108.1(18)
C4 C13 H13A 109.6(18)
N1 C13 H13B 113.5(19)
C4 C13 H13B 108.1(19)
H13A C13 H13B 105(3)
N1 C14 H14A 109(3)
N1 C14 H14B 111(2)
H14A C14 H14B 109(3)
N1 C14 H14C 109(2)
H14A C14 H14C 112(4)
H14B C14 H14C 107(3)
N1 C15 H15A 110(2)
N1 C15 H15B 113(2)
H15A C15 H15B 106(3)
N1 C15 H15C 109(3)
H15A C15 H15C 109(3)
H15B C15 H15C 111(3)
C1 B1 B2 59.6(2)
C1 B1 B3 105.9(3)
B2 B1 B3 59.7(2)
C1 B1 B4 105.0(3)
B2 B1 B4 107.5(3)
B3 B1 B4 60.2(3)
C1 B1 B5 58.8(2)
B2 B1 B5 108.1(3)
B3 B1 B5 108.1(3)
B4 B1 B5 59.6(3)
C1 B1 H1X 117(2)
B2 B1 H1X 119(2)
B3 B1 H1X 128(2)
B4 B1 H1X 129(2)
B5 B1 H1X 119(2)
C2 B2 C1 57.1(2)
C2 B2 B6 58.9(3)
C1 B2 B6 105.7(3)
C2 B2 B3 104.5(3)
C1 B2 B3 105.5(3)
B6 B2 B3 60.2(3)
C2 B2 B1 103.7(3)
C1 B2 B1 58.4(2)
B6 B2 B1 108.2(3)
B3 B2 B1 60.3(3)
C2 B2 H2X 117.9(18)
C1 B2 H2X 118.3(17)
B6 B2 H2X 122.3(17)
B3 B2 H2X 130.5(18)
B1 B2 H2X 125.8(17)
B2 B3 B6 59.8(3)
B2 B3 B1 60.1(2)
B6 B3 B1 107.7(3)
B2 B3 B4 107.6(3)
B6 B3 B4 107.2(3)
B1 B3 B4 59.9(3)
B2 B3 B7 107.9(3)
B6 B3 B7 60.1(3)
B1 B3 B7 107.8(3)
B4 B3 B7 59.4(3)
B2 B3 H3X 120(2)
B6 B3 H3X 124(2)
B1 B3 H3X 119(2)
B4 B3 H3X 122(2)
B7 B3 H3X 124(2)
B7 B4 B8 60.5(3)
B7 B4 B5 108.8(3)
B8 B4 B5 60.1(3)
B7 B4 B1 108.4(3)
B8 B4 B1 108.6(3)
B5 B4 B1 60.5(2)
B7 B4 B3 60.3(3)
B8 B4 B3 108.7(3)
B5 B4 B3 108.7(3)
B1 B4 B3 59.9(3)
B7 B4 H4X 121(2)
B8 B4 H4X 118(2)
B5 B4 H4X 119(2)
B1 B4 H4X 123(2)
B3 B4 H4X 125(2)
C1 B5 B9 59.9(2)
C1 B5 B4 104.8(3)
B9 B5 B4 107.6(4)
C1 B5 B8 105.7(3)
B9 B5 B8 59.7(3)
B4 B5 B8 59.8(3)
C1 B5 B1 58.3(2)
B9 B5 B1 108.1(3)
B4 B5 B1 59.8(3)
B8 B5 B1 107.8(4)
C1 B5 H5X 117(2)
B9 B5 H5X 119(2)
B4 B5 H5X 128(2)
B8 B5 H5X 129(2)
B1 B5 H5X 118(2)
C2 B6 B2 58.8(2)
C2 B6 B3 104.4(3)
B2 B6 B3 60.1(3)
C2 B6 B10 58.4(3)
B2 B6 B10 108.3(3)
B3 B6 B10 108.2(3)
C2 B6 B7 104.1(4)
B2 B6 B7 108.4(3)
B3 B6 B7 60.4(3)
B10 B6 B7 59.7(3)
C2 B6 H6X 115(3)
B2 B6 H6X 119(3)
B3 B6 H6X 132(3)
B10 B6 H6X 116(3)
B7 B6 H6X 129(3)
B4 B7 B10 107.3(4)
B4 B7 B6 107.4(3)
B10 B7 B6 60.1(3)
B4 B7 B8 59.8(3)
B10 B7 B8 59.7(3)
B6 B7 B8 107.7(3)
B4 B7 B3 60.2(3)
B10 B7 B3 107.8(3)
B6 B7 B3 59.6(3)
B8 B7 B3 108.1(4)
B4 B7 H7X 122(2)
B10 B7 H7X 120(2)
B6 B7 H7X 123(2)
B8 B7 H7X 119(2)
B3 B7 H7X 124(2)
B9 B8 B10 60.4(3)
B9 B8 B4 108.0(3)
B10 B8 B4 107.4(3)
B9 B8 B5 60.0(3)
B10 B8 B5 108.0(3)
B4 B8 B5 60.1(3)
B9 B8 B7 108.5(3)
B10 B8 B7 59.8(3)
B4 B8 B7 59.7(3)
B5 B8 B7 108.1(3)
B9 B8 H8X 119(2)
B10 B8 H8X 124(2)
B4 B8 H8X 122(2)
B5 B8 H8X 118(2)
B7 B8 H8X 125(2)
C2 B9 C1 56.8(2)
C2 B9 B8 104.1(4)
C1 B9 B8 105.2(3)
C2 B9 B5 103.8(3)
C1 B9 B5 58.6(2)
B8 B9 B5 60.3(3)
C2 B9 B10 58.4(3)
C1 B9 B10 104.8(3)
B8 B9 B10 59.9(3)
B5 B9 B10 107.8(3)
C2 B9 H9X 119(2)
C1 B9 H9X 116(2)
B8 B9 H9X 132(2)
B5 B9 H9X 123(2)
B10 B9 H9X 126(2)
C2 B10 B8 104.2(3)
C2 B10 B7 104.6(3)
B8 B10 B7 60.5(3)
C2 B10 B6 58.7(3)
B8 B10 B6 108.5(3)
B7 B10 B6 60.2(3)
C2 B10 B9 58.7(3)
B8 B10 B9 59.7(3)
B7 B10 B9 108.5(3)
B6 B10 B9 108.5(3)
C2 B10 H10X 119(2)
B8 B10 H10X 127(2)
B7 B10 H10X 127(2)
B6 B10 H10X 119(2)
B9 B10 H10X 119(2)
C23 Fe2 C27 39.2(2)
C23 Fe2 C24 39.0(2)
C27 Fe2 C24 65.8(2)
C23 Fe2 C26 65.9(2)
C27 Fe2 C26 39.2(2)
C24 Fe2 C26 66.22(18)
C23 Fe2 C25 66.49(18)
C27 Fe2 C25 66.1(2)
C24 Fe2 C25 40.3(2)
C26 Fe2 C25 39.2(2)
C23 Fe2 C18 110.40(15)
C27 Fe2 C18 127.0(2)
C24 Fe2 C18 122.65(16)
C26 Fe2 C18 162.5(3)
C25 Fe2 C18 157.1(2)
C23 Fe2 C19 126.62(19)
C27 Fe2 C19 163.5(3)
C24 Fe2 C19 108.42(15)
C26 Fe2 C19 154.8(3)
C25 Fe2 C19 120.4(2)
C18 Fe2 C19 41.57(11)
C23 Fe2 C20 162.5(2)
C27 Fe2 C20 155.0(3)
C24 Fe2 C20 125.6(2)
C26 Fe2 C20 120.2(2)
C25 Fe2 C20 106.99(16)
C18 Fe2 C20 68.83(12)
C19 Fe2 C20 41.09(12)
C23 Fe2 C22 123.45(19)
C27 Fe2 C22 109.53(17)
C24 Fe2 C22 157.8(2)
C26 Fe2 C22 125.0(2)
C25 Fe2 C22 160.1(2)
C18 Fe2 C22 41.17(11)
C19 Fe2 C22 69.59(12)
C20 Fe2 C22 68.28(13)
C23 Fe2 C21 157.0(2)
C27 Fe2 C21 121.8(2)
C24 Fe2 C21 161.2(2)
C26 Fe2 C21 107.79(15)
C25 Fe2 C21 123.73(18)
C18 Fe2 C21 68.53(11)
C19 Fe2 C21 68.88(12)
C20 Fe2 C21 40.24(14)
C22 Fe2 C21 40.37(13)
C18 P2 C16 102.26(12)
C18 P2 Cl2 100.59(10)
C16 P2 Cl2 97.48(9)
C29 N2 C30 111.0(4)
C29 N2 C28 110.9(3)
C30 N2 C28 109.7(3)
C17 C16 B11 109.9(2)
C17 C16 B15 109.5(2)
B11 C16 B15 63.13(19)
C17 C16 B12 61.22(18)
B11 C16 B12 62.02(19)
B15 C16 B12 114.1(2)
C17 C16 B19 60.57(18)
B11 C16 B19 113.7(2)
B15 C16 B19 61.79(19)
B12 C16 B19 113.6(2)
C17 C16 P2 115.10(19)
B11 C16 P2 127.2(2)
B15 C16 P2 121.27(19)
B12 C16 P2 120.01(18)
B19 C16 P2 111.53(19)
C16 C17 B20 112.9(2)
C16 C17 B16 112.1(2)
B20 C17 B16 63.0(2)
C16 C17 B19 62.57(18)
B20 C17 B19 63.0(2)
B16 C17 B19 115.3(2)
C16 C17 B12 62.09(18)
B20 C17 B12 115.1(2)
B16 C17 B12 62.3(2)
B19 C17 B12 116.0(2)
C16 C17 H17 113.8(18)
B20 C17 H17 123.3(18)
B16 C17 H17 122.5(18)
B19 C17 H17 115.6(18)
B12 C17 H17 114.2(18)
C22 C18 C19 108.1(2)
C22 C18 P2 130.1(2)
C19 C18 P2 121.6(2)
C22 C18 Fe2 69.91(16)
C19 C18 Fe2 69.32(15)
P2 C18 Fe2 122.73(13)
C20 C19 C18 106.5(3)
C20 C19 C28 128.0(3)
C18 C19 C28 125.5(3)
C20 C19 Fe2 69.70(16)
C18 C19 Fe2 69.11(15)
C28 C19 Fe2 127.7(2)
C21 C20 C19 109.0(3)
C21 C20 Fe2 70.15(17)
C19 C20 Fe2 69.21(15)
C21 C20 H20 131(2)
C19 C20 H20 120(2)
Fe2 C20 H20 124(2)
C20 C21 C22 108.9(3)
C20 C21 Fe2 69.60(17)
C22 C21 Fe2 69.68(16)
C20 C21 H21 125(2)
C22 C21 H21 126(2)
Fe2 C21 H21 126(2)
C21 C22 C18 107.6(3)
C21 C22 Fe2 69.95(18)
C18 C22 Fe2 68.92(16)
C21 C22 H22 127(2)
C18 C22 H22 126(2)
Fe2 C22 H22 126(2)
C24 C23 C27 108.6(5)
C24 C23 Fe2 70.8(2)
C27 C23 Fe2 70.5(2)
C24 C23 H23 125.7
C27 C23 H23 125.7
Fe2 C23 H23 124.6
C23 C24 C25 107.8(4)
C23 C24 Fe2 70.2(2)
C25 C24 Fe2 70.0(2)
C23 C24 H24 126.1
C25 C24 H24 126.1
Fe2 C24 H24 125.3
C26 C25 C24 106.6(5)
C26 C25 Fe2 70.2(3)
C24 C25 Fe2 69.7(2)
C26 C25 H25 126.7
C24 C25 H25 126.7
Fe2 C25 H25 125.1
C27 C26 C25 108.7(4)
C27 C26 Fe2 70.2(3)
C25 C26 Fe2 70.6(3)
C27 C26 H26 125.7
C25 C26 H26 125.7
Fe2 C26 H26 125.2
C23 C27 C26 108.3(5)
C23 C27 Fe2 70.3(2)
C26 C27 Fe2 70.6(3)
C23 C27 H27 125.8
C26 C27 H27 125.8
Fe2 C27 H27 124.8
N2 C28 C19 111.2(3)
N2 C28 H28A 113(2)
C19 C28 H28A 109(2)
N2 C28 H28B 108(2)
C19 C28 H28B 111(2)
H28A C28 H28B 104(3)
N2 C29 H29A 109(2)
N2 C29 H29B 110(3)
H29A C29 H29B 110(4)
N2 C29 H29C 107(2)
H29A C29 H29C 109(3)
H29B C29 H29C 112(4)
N2 C30 H30A 108(3)
N2 C30 H30B 109(3)
H30A C30 H30B 110(4)
N2 C30 H30C 107(3)
H30A C30 H30C 108(4)
H30B C30 H30C 115(4)
C17 B20 B17 104.4(3)
C17 B20 B18 104.1(2)
B17 B20 B18 60.6(2)
C17 B20 B16 58.7(2)
B17 B20 B16 59.9(2)
B18 B20 B16 108.4(3)
C17 B20 B19 58.76(19)
B17 B20 B19 108.1(3)
B18 B20 B19 59.3(2)
B16 B20 B19 108.4(3)
C17 B20 H20X 118.7(18)
B17 B20 H20X 129.5(18)
B18 B20 H20X 125.2(18)
B16 B20 H20X 122.2(18)
B19 B20 H20X 116.0(18)
C17 B19 C16 56.86(17)
C17 B19 B18 104.5(3)
C16 B19 B18 105.1(2)
C17 B19 B15 103.9(2)
C16 B19 B15 58.45(18)
B18 B19 B15 60.4(2)
C17 B19 B20 58.3(2)
C16 B19 B20 104.6(2)
B18 B19 B20 60.3(2)
B15 B19 B20 108.1(3)
C17 B19 H19X 116.1(16)
C16 B19 H19X 115.6(17)
B18 B19 H19X 133.5(17)
B15 B19 H19X 124.9(17)
B20 B19 H19X 124.5(17)
B19 B18 B15 60.3(2)
B19 B18 B20 60.4(2)
B15 B18 B20 108.1(3)
B19 B18 B14 108.0(3)
B15 B18 B14 59.7(2)
B20 B18 B14 107.4(3)
B19 B18 B17 108.1(3)
B15 B18 B17 107.6(3)
B20 B18 B17 59.6(2)
B14 B18 B17 59.7(2)
B19 B18 H18X 121.4(18)
B15 B18 H18X 122.4(18)
B20 B18 H18X 121.3(18)
B14 B18 H18X 122.4(18)
B17 B18 H18X 121.6(18)
B20 B17 B16 60.1(2)
B20 B17 B14 107.6(3)
B16 B17 B14 107.8(3)
B20 B17 B13 108.0(3)
B16 B17 B13 59.9(2)
B14 B17 B13 60.0(2)
B20 B17 B18 59.8(2)
B16 B17 B18 107.9(3)
B14 B17 B18 59.9(2)
B13 B17 B18 107.9(2)
B20 B17 H17X 120.1(16)
B16 B17 H17X 121.8(16)
B14 B17 H17X 123.0(16)
B13 B17 H17X 123.5(16)
B18 B17 H17X 120.7(16)
C17 B16 B12 59.25(19)
C17 B16 B17 104.0(2)
B12 B16 B17 108.5(3)
C17 B16 B20 58.3(2)
B12 B16 B20 108.7(2)
B17 B16 B20 59.9(2)
C17 B16 B13 104.2(2)
B12 B16 B13 59.7(2)
B17 B16 B13 60.4(2)
B20 B16 B13 108.2(3)
C17 B16 H16X 116.6(16)
B12 B16 H16X 116.1(17)
B17 B16 H16X 130.4(17)
B20 B16 H16X 120.0(16)
B13 B16 H16X 128.0(16)
C17 B12 C16 56.69(17)
C17 B12 B13 104.1(2)
C16 B12 B13 104.4(2)
C17 B12 B11 103.3(2)
C16 B12 B11 58.18(18)
B13 B12 B11 59.7(2)
C17 B12 B16 58.5(2)
C16 B12 B16 104.7(2)
B13 B12 B16 60.3(2)
B11 B12 B16 107.7(2)
C17 B12 H12X 120.1(16)
C16 B12 H12X 118.5(16)
B13 B12 H12X 130.0(16)
B11 B12 H12X 123.7(16)
B16 B12 H12X 124.5(16)
B11 B13 B12 60.3(2)
B11 B13 B16 107.9(3)
B12 B13 B16 60.0(2)
B11 B13 B14 60.3(2)
B12 B13 B14 108.4(2)
B16 B13 B14 107.4(3)
B11 B13 B17 108.1(3)
B12 B13 B17 108.1(3)
B16 B13 B17 59.7(2)
B14 B13 B17 59.8(2)
B11 B13 H13X 118.9(17)
B12 B13 H13X 118.2(17)
B16 B13 H13X 122.7(17)
B14 B13 H13X 123.3(17)
B17 B13 H13X 125.3(17)
B15 B14 B17 108.4(3)
B15 B14 B11 60.6(2)
B17 B14 B11 107.8(2)
B15 B14 B18 60.0(2)
B17 B14 B18 60.4(2)
B11 B14 B18 108.3(3)
B15 B14 B13 108.2(2)
B17 B14 B13 60.3(2)
B11 B14 B13 59.3(2)
B18 B14 B13 108.6(3)
B15 B14 H14X 119.2(16)
B17 B14 H14X 124.9(17)
B11 B14 H14X 118.6(17)
B18 B14 H14X 123.2(16)
B13 B14 H14X 121.8(16)
C16 B15 B14 104.8(2)
C16 B15 B19 59.76(18)
B14 B15 B19 107.8(2)
C16 B15 B18 105.4(2)
B14 B15 B18 60.4(2)
B19 B15 B18 59.4(2)
C16 B15 B11 58.16(18)
B14 B15 B11 60.0(2)
B19 B15 B11 108.0(2)
B18 B15 B11 108.1(2)
C16 B15 H15X 118.3(18)
B14 B15 H15X 126.7(17)
B19 B15 H15X 120.1(18)
B18 B15 H15X 127.4(18)
B11 B15 H15X 118.9(18)
C16 B11 B13 105.9(2)
C16 B11 B12 59.80(18)
B13 B11 B12 60.0(2)
C16 B11 B14 104.8(2)
B13 B11 B14 60.4(2)
B12 B11 B14 108.3(2)
C16 B11 B15 58.70(18)
B13 B11 B15 108.2(3)
B12 B11 B15 108.6(2)
B14 B11 B15 59.4(2)
C16 B11 H11X 117.4(16)
B13 B11 H11X 127.6(16)
B12 B11 H11X 119.3(16)
B14 B11 H11X 127.4(16)
B15 B11 H11X 118.7(16)

loop_
_geom_bond_atom_site_label_1
_geom_bond_atom_site_label_2
_geom_bond_distance
Fe1 C8 2.009(4)
Fe1 C9 2.013(4)
Fe1 C12 2.019(4)
Fe1 C4 2.026(3)
Fe1 C3 2.026(3)
Fe1 C11 2.032(4)
Fe1 C10 2.039(4)
Fe1 C6 2.041(3)
Fe1 C7 2.045(4)
Fe1 C5 2.048(3)
Cl1 P1 2.0688(15)
P1 C3 1.795(3)
P1 C1 1.895(3)
N1 C14 1.462(4)
N1 C15 1.464(4)
N1 C13 1.464(4)
C1 C2 1.638(5)
C1 B1 1.708(5)
C1 B5 1.717(5)
C1 B2 1.729(5)
C1 B9 1.739(5)
C2 B10 1.695(6)
C2 B2 1.698(6)
C2 B6 1.700(6)
C2 B9 1.701(6)
C2 H2 0.92(3)
C3 C7 1.429(4)
C3 C4 1.435(4)
C4 C5 1.425(4)
C4 C13 1.500(4)
C5 C6 1.397(5)
C5 H5 0.90(3)
C6 C7 1.418(5)
C6 H6 0.88(4)
C7 H7 0.86(3)
C8 C12 1.412(9)
C8 C9 1.416(9)
C8 H8 0.9400
C9 C10 1.354(8)
C9 H9 0.9400
C10 C11 1.303(7)
C10 H10 0.9400
C11 C12 1.329(7)
C11 H11 0.9400
C12 H12 0.9400
C13 H13A 1.01(3)
C13 H13B 0.93(3)
C14 H14A 0.91(4)
C14 H14B 1.01(4)
C14 H14C 0.98(4)
C15 H15A 1.00(4)
C15 H15B 0.98(4)
C15 H15C 0.94(4)
B1 B2 1.770(6)
B1 B3 1.774(7)
B1 B4 1.774(6)
B1 B5 1.786(6)
B1 H1X 1.06(4)
B2 B6 1.758(7)
B2 B3 1.764(6)
B2 H2X 1.12(3)
B3 B6 1.765(7)
B3 B4 1.779(6)
B3 B7 1.780(7)
B3 H3X 1.12(4)
B4 B7 1.765(7)
B4 B8 1.765(6)
B4 B5 1.770(7)
B4 H4X 1.02(4)
B5 B9 1.765(6)
B5 B8 1.771(7)
B5 H5X 0.98(4)
B6 B10 1.772(8)
B6 B7 1.774(6)
B6 H6X 1.03(4)
B7 B10 1.766(7)
B7 B8 1.777(8)
B7 H7X 1.09(4)
B8 B9 1.760(7)
B8 B10 1.762(7)
B8 H8X 1.06(4)
B9 B10 1.772(8)
B9 H9X 1.08(4)
B10 H10X 1.10(4)
Fe2 C23 2.016(4)
Fe2 C27 2.018(4)
Fe2 C24 2.023(4)
Fe2 C26 2.023(4)
Fe2 C25 2.028(4)
Fe2 C18 2.032(3)
Fe2 C19 2.035(3)
Fe2 C20 2.041(3)
Fe2 C22 2.045(3)
Fe2 C21 2.048(3)
Cl2 P2 2.0679(12)
P2 C18 1.799(3)
P2 C16 1.895(3)
N2 C29 1.463(5)
N2 C30 1.467(5)
N2 C28 1.467(4)
C16 C17 1.642(4)
C16 B11 1.707(4)
C16 B15 1.717(4)
C16 B12 1.736(4)
C16 B19 1.741(4)
C17 B20 1.699(5)
C17 B16 1.708(5)
C17 B19 1.708(5)
C17 B12 1.722(5)
C17 H17 0.96(3)
C18 C22 1.433(4)
C18 C19 1.443(4)
C19 C20 1.430(4)
C19 C28 1.498(4)
C20 C21 1.407(5)
C20 H20 0.94(3)
C21 C22 1.412(4)
C21 H21 0.92(4)
C22 H22 0.92(3)
C23 C24 1.348(7)
C23 C27 1.353(8)
C23 H23 0.9400
C24 C25 1.396(7)
C24 H24 0.9400
C25 C26 1.361(8)
C25 H25 0.9400
C26 C27 1.356(8)
C26 H26 0.9400
C27 H27 0.9400
C28 H28A 1.02(4)
C28 H28B 0.97(3)
C29 H29A 0.99(4)
C29 H29B 0.95(5)
C29 H29C 1.02(4)
C30 H30A 0.92(5)
C30 H30B 0.98(5)
C30 H30C 1.01(5)
B20 B17 1.775(5)
B20 B18 1.778(5)
B20 B16 1.780(6)
B20 B19 1.780(5)
B20 H20X 1.09(3)
B19 B18 1.760(5)
B19 B15 1.776(5)
B19 H19X 1.08(3)
B18 B15 1.777(5)
B18 B14 1.784(5)
B18 B17 1.793(5)
B18 H18X 1.05(3)
B17 B16 1.776(5)
B17 B14 1.781(5)
B17 B13 1.790(5)
B17 H17X 1.10(3)
B16 B12 1.774(5)
B16 B13 1.781(5)
B16 H16X 1.09(3)
B12 B13 1.769(5)
B12 B11 1.774(5)
B12 H12X 1.09(3)
B13 B11 1.765(5)
B13 B14 1.784(5)
B13 H13X 1.07(3)
B14 B15 1.772(5)
B14 B11 1.782(5)
B14 H14X 1.07(3)
B15 B11 1.793(5)
B15 H15X 1.06(3)
B11 H11X 1.12(3)
